data_1100611
loop_
_publ_author_name
'Anfang, S.'
'Seybert, G.'
'Harms, K.'
'Geiseler, G.'
'Massa, W.'
'Dehnicke, K.'

_publ_section_title
;
 Reaktionen von LiNPPh~3~ mit den Cyclooctatetraenid-Komplexen
 [Ln(C~8~H~8~)Cl(THF)~2~]~2~ von Cer und Samarium. Die Kristallstrukturen
 von [LiNPPh~3~]~6~, [Ln(C~8~H~8~)Li~3~Cl~2~(NPPh~3~)~2~(THF)~3~]
 (Ln = Ce, Sm) und [Li(THF)~4~][Sm(C~8~H~8~)~2~]
;
_journal_coden_ASTM ZAACAB
_journal_issue 7
_journal_name_full
;
 Zeitschrift fuer Anorganische und Allgemeine Chemie
;
_journal_page_first 1187
_journal_page_last 1192
_journal_paper_doi 10.1002/(sici)1521-3749(199807)624:7<1187::aid-zaac1187>3.0.co;2-1
_journal_volume 624
_journal_year 1998
_chemical_formula_sum 'C68 H86 Ce Cl2 Li3 N2 O6 P2'
_space_group_IT_number 15
_symmetry_cell_setting monoclinic
_symmetry_space_group_name_Hall '-I 2ya'
_symmetry_space_group_name_H-M 'I 1 2/a 1'
_cell_angle_alpha 90
_cell_angle_beta 98.887(8)
_cell_angle_gamma 90
_cell_formula_units_Z 8
_cell_length_a 22.2109(17)
_cell_length_b 21.430(2)
_cell_length_c 31.644(3)
_cod_original_sg_symbol_H-M 'I 2/a'
_cod_original_formula_sum 'C68 H86 Ce1 Cl2 Li3 N2 O6 P2'
_cod_database_code 1100611

loop_
_symmetry_equiv_pos_site_id
_symmetry_equiv_pos_as_xyz
1 x,y,z
2 1/2+x,1/2+y,1/2+z
3 1/2+x,-y,z
4 x,1/2-y,1/2+z
5 -x,-y,-z
6 -1/2-x,-1/2-y,-1/2-z
7 -1/2-x,y,-z
8 -x,-1/2+y,-1/2-z

loop_
_atom_site_label
_atom_site_type_symbol
_atom_site_fract_x
_atom_site_fract_y
_atom_site_fract_z
Ce1 Ce 0.11785(1) 0.43789(1) -0.32496(1)
Cl1 Cl 0.25057(6) 0.44164(7) -0.31362(5)
P1 P 0.12073(6) 0.43472(7) -0.20660(5)
N1 N 0.1422(2) 0.4617(2) -0.24740(16)
O1 O 0.10591(18) 0.62109(19) -0.22601(15)
Li1 Li 0.1419(4) 0.5556(4) -0.2591(3)
C1 C 0.1100(3) 0.3912(3) -0.4080(2)
H1 H 0.14110 0.41090 -0.42340
P2 P 0.09926(7) 0.60485(7) -0.35396(5)
N2 N 0.1327(2) 0.5524(2) -0.32541(15)
O2 O 0.2793(2) 0.5898(2) -0.35188(18)
Li2 Li 0.2256(4) 0.5534(5) -0.3164(4)
C2 C 0.1359(3) 0.3420(3) -0.3809(3)
H2 H 0.18020 0.33690 -0.38280
Cl2 Cl 0.25176(6) 0.57936(6) -0.24330(5)
O3 O 0.30225(19) 0.4348(2) -0.20105(16)
C3 C 0.1210(3) 0.3118(3) -0.3446(3)
H3 H 0.15760 0.29120 -0.32800
Li3 Li 0.2371(4) 0.4688(5) -0.2428(4)
C4 C 0.0738(3) 0.3168(3) -0.3198(2)
H4 H 0.08660 0.29910 -0.29060
C5 C 0.0225(3) 0.3559(3) -0.3206(2)
H5 H 0.00900 0.35760 -0.29190
C6 C -0.0032(3) 0.4042(3) -0.3468(2)
H6 H -0.03000 0.43090 -0.33160
C7 C 0.0119(3) 0.4354(3) -0.3838(2)
H7 H -0.00740 0.47770 -0.38720
C8 C 0.0583(3) 0.4296(3) -0.4093(2)
H8 H 0.06310 0.46910 -0.42530
C9 C 0.0431(3) 0.6302(3) -0.2225(3)
H9 H 0.03300 0.60850 -0.19690
H10 H 0.01680 0.61330 -0.24810
C10 C 0.0332(4) 0.6974(4) -0.2190(4)
H11 H 0.00550 0.70640 -0.19800
H12 H 0.01550 0.71540 -0.24700
C11 C 0.0957(4) 0.7230(4) -0.2041(4)
H13 H 0.10750 0.75280 -0.22530
H14 H 0.09710 0.74480 -0.17640
C12 C 0.1371(3) 0.6686(4) -0.1995(3)
H15 H 0.17630 0.67900 -0.20900
H16 H 0.14530 0.65460 -0.16930
C13 C 0.3115(4) 0.5575(4) -0.3807(3)
H17 H 0.28550 0.52520 -0.39670
H18 H 0.34850 0.53730 -0.36510
C14 C 0.3282(5) 0.6072(5) -0.4104(3)
H19 H 0.29550 0.61270 -0.43520
H20 H 0.36660 0.59670 -0.42100
C15 C 0.3354(5) 0.6640(5) -0.3832(3)
H21 H 0.37900 0.67420 -0.37470
H22 H 0.31490 0.70010 -0.39890
C16 C 0.3069(4) 0.6499(4) -0.3450(3)
H23 H 0.33800 0.64950 -0.31900
H24 H 0.27580 0.68170 -0.34140
C17 C 0.3397(5) 0.4651(5) -0.1679(3)
H25 H 0.31990 0.46590 -0.14200
H26 H 0.34690 0.50870 -0.17620
C18 C 0.3998(4) 0.4298(6) -0.1589(5)
H27 H 0.40710 0.41390 -0.12920
H28 H 0.43440 0.45690 -0.16360
C19 C 0.3917(7) 0.3761(8) -0.1911(8)
H29 H 0.41450 0.38400 -0.21510
H30 H 0.40550 0.33610 -0.17730
C20? C 0.3765(13) 0.3650(16) -0.1654(15)
H31? H 0.35820 0.34990 -0.14070
H32? H 0.40860 0.33560 -0.17120
C21 C 0.3274(4) 0.3753(4) -0.2057(4)
H33 H 0.30780 0.34440 -0.18890
H34 H 0.31950 0.36260 -0.23610
C22 C 0.1299(3) 0.4861(3) -0.1600(2)
C23 C 0.0841(4) 0.4961(4) -0.1350(3)
H35 H 0.04550 0.47650 -0.14210
C24 C 0.0959(5) 0.5354(6) -0.0995(3)
H36 H 0.06690 0.54200 -0.08080
C25 C 0.1493(3) 0.5625(3) -0.0934(3)
H37 H 0.15480 0.59300 -0.07130
C26 C 0.1953(5) 0.5542(5) -0.1129(3)
H38 H 0.23400 0.57240 -0.10330
C27 C 0.1845(4) 0.5174(4) -0.1481(3)
H39 H 0.21570 0.51280 -0.16530
C28 C 0.1601(3) 0.3631(3) -0.1865(2)
C29 C 0.1754(4) 0.3502(4) -0.1426(3)
H40 H 0.16560 0.37890 -0.12180
C30 C 0.2056(4) 0.2935(4) -0.1299(3)
H41 H 0.21670 0.28460 -0.10030
C31 C 0.2191(3) 0.2513(4) -0.1595(4)
H42 H 0.23900 0.21330 -0.15050
C32 C 0.2040(3) 0.2641(3) -0.2015(3)
H43 H 0.21310 0.23460 -0.22200
C33 C 0.1750(3) 0.3200(3) -0.2153(3)
H44 H 0.16540 0.32830 -0.24510
C34 C 0.0402(3) 0.4139(3) -0.2130(2)
C35 C -0.0027(3) 0.4536(3) -0.2342(2)
H45 H 0.01050 0.49150 -0.24540
C36 C -0.0645(3) 0.4406(3) -0.2400(2)
H46 H -0.09280 0.46890 -0.25530
C37 C -0.0847(3) 0.3866(3) -0.2234(3)
H47 H -0.12710 0.37760 -0.22680
C38 C -0.0428(3) 0.3455(4) -0.2018(3)
H48 H -0.05630 0.30750 -0.19090
C39 C 0.0197(3) 0.3596(3) -0.1958(3)
H49 H 0.04800 0.33200 -0.17990
C40 C 0.0890(3) 0.5903(3) -0.4108(2)
C41 C 0.0346(3) 0.5980(3) -0.4382(2)
H50 H -0.00030 0.61250 -0.42720
C42 C 0.0299(4) 0.5847(4) -0.4821(3)
H51 H -0.00800 0.58970 -0.50030
C43 C 0.0789(5) 0.5649(4) -0.4982(2)
H52 H 0.07530 0.55680 -0.52800
C44 C 0.1353(4) 0.5560(5) -0.4723(3)
H53 H 0.16970 0.54130 -0.48380
C45 C 0.1391(3) 0.5695(4) -0.4287(2)
H54 H 0.17710 0.56440 -0.41060
C46 C 0.0219(3) 0.6223(3) -0.3436(2)
C47 C -0.0116(3) 0.5749(3) -0.3290(2)
H55 H 0.00650 0.53490 -0.32390
C48 C -0.0713(3) 0.5840(3) -0.3217(2)
H56 H -0.09380 0.55020 -0.31270
C49 C -0.0969(3) 0.6416(3) -0.3275(3)
H57 H -0.13710 0.64860 -0.32170
C50 C -0.0645(3) 0.6896(3) -0.3419(3)
H58 H -0.08280 0.72960 -0.34640
C51 C -0.0054(3) 0.6804(3) -0.3498(3)
H59 H 0.01650 0.71420 -0.35960
C52 C 0.1365(3) 0.6814(3) -0.3498(2)
C53 C 0.1616(3) 0.7036(3) -0.3099(2)
H60 H 0.15990 0.67820 -0.28550
C54 C 0.1891(3) 0.7615(3) -0.3043(2)
H61 H 0.20630 0.77530 -0.27650
C55 C 0.1915(3) 0.7985(3) -0.3391(3)
H62 H 0.21150 0.83780 -0.33580
C56 C 0.1649(5) 0.7788(4) -0.3789(3)
H63 H 0.16490 0.80540 -0.40290
C57 C 0.1379(4) 0.7205(3) -0.3843(3)
H64 H 0.12030 0.70720 -0.41210
O4 O 0.36310 0.08200 0.04640
C58 C 0.35910 0.15360 0.03460
H65 H 0.35460 0.16150 0.00340
H66 H 0.39320 0.17840 0.05000
C59 C 0.29520 0.16240 0.05410
H67 H 0.30150 0.18770 0.08060
H68 H 0.26350 0.18240 0.03300
C60 C 0.27890 0.09790 0.06280
H69 H 0.28600 0.09170 0.09410
H70 H 0.23460 0.09270 0.05300
C61 C 0.31060 0.04890 0.04350
H71 H 0.31510 0.01010 0.06070
H72 H 0.29230 0.03960 0.01360
C62 C 0.46240 0.72020 0.09190
O5 O 0.46750 0.77380 0.05950
C63 C 0.51070 0.75740 0.03070
C64 C 0.53920 0.69440 0.06490
C65 C 0.49310 0.67500 0.07950
C66? C 0.20280 0.71770 0.00900
O6? O 0.25000 0.67980 0.02000
C67? C 0.22570 0.76970 0.01090
O7 O 0.12730 0.92720 -0.42150
C68 C 0.12150 0.93580 -0.46610
C69 C 0.06180 0.93860 -0.46860
C70 C 0.01480 0.89230 -0.44090
C71 C 0.06650 0.92220 -0.40690

loop_
_atom_type_symbol
_atom_type_radius_bond
C 0.70
H 0.23
Ce 1.83
Cl 1.04
Li 1.03
N 0.68
O 0.68
P 1.05
